data_4022020
loop_
_publ_author_name
'Bin Wang'
'Minxiong Li'
'Shansheng Xu'
'Haibin Song'
'Baiquan Wang'

_publ_section_title
;
 A General Synthetic Route to 6,6-Substituted-6H-dibenzo[b,d]pyrans
 from Dibenzofuran
;
_journal_name_full 'Journal of Organic Chemistry'
_journal_page_first 8291
_journal_page_last 8293
_journal_paper_doi 10.1021/jo061415r
_journal_volume 71
_journal_year 2006
_chemical_formula_sum 'C25 H16 O'
_chemical_formula_weight 332.38
_chemical_name_systematic
; 
 ? 
;
_space_group_IT_number 92
_symmetry_cell_setting tetragonal
_symmetry_space_group_name_Hall 'P 4abw 2nw'
_symmetry_space_group_name_H-M 'P 41 21 2'
_atom_sites_solution_hydrogens geom
_atom_sites_solution_primary direct
_atom_sites_solution_secondary difmap
_audit_creation_method SHELXL-97
_cell_angle_alpha 90.00
_cell_angle_beta 90.00
_cell_angle_gamma 90.00
_cell_formula_units_Z 4
_cell_length_a 8.6562(15)
_cell_length_b 8.6562(15)
_cell_length_c 22.961(6)
_cell_measurement_reflns_used 2500
_cell_measurement_temperature 294(2)
_cell_measurement_theta_max 21.88
_cell_measurement_theta_min 2.52
_cell_volume 1720.5(6)
_computing_cell_refinement 'Bruker SMART'
_computing_data_collection 'Bruker SMART'
_computing_data_reduction 'Bruker SAINT'
_computing_molecular_graphics 'Bruker SHELXTL'
_computing_publication_material 'Bruker SHELXTL'
_computing_structure_refinement 'SHELXL-97 (Sheldrick, 1997)'
_computing_structure_solution 'SHELXS-97 (Sheldrick, 1990)'
_diffrn_ambient_temperature 294(2)
_diffrn_measured_fraction_theta_full 0.995
_diffrn_measured_fraction_theta_max 0.995
_diffrn_measurement_device_type 'CCD area detector'
_diffrn_measurement_method 'phi and omega scans'
_diffrn_radiation_monochromator graphite
_diffrn_radiation_source 'fine-focus sealed tube'
_diffrn_radiation_type MoK\a
_diffrn_radiation_wavelength 0.71073
_diffrn_reflns_av_R_equivalents 0.0694
_diffrn_reflns_av_sigmaI/netI 0.0394
_diffrn_reflns_limit_h_max 10
_diffrn_reflns_limit_h_min -10
_diffrn_reflns_limit_k_max 10
_diffrn_reflns_limit_k_min -7
_diffrn_reflns_limit_l_max 28
_diffrn_reflns_limit_l_min -25
_diffrn_reflns_number 9649
_diffrn_reflns_theta_full 26.47
_diffrn_reflns_theta_max 26.47
_diffrn_reflns_theta_min 2.51
_exptl_absorpt_coefficient_mu 0.077
_exptl_absorpt_correction_T_max 1.000000
_exptl_absorpt_correction_T_min 0.748830
_exptl_absorpt_correction_type multi-scan
_exptl_absorpt_process_details SADABS
_exptl_crystal_density_diffrn 1.283
_exptl_crystal_density_meas ?
_exptl_crystal_density_method 'not measured'
_exptl_crystal_F_000 696
_exptl_crystal_size_max 0.20
_exptl_crystal_size_mid 0.18
_exptl_crystal_size_min 0.10
_refine_diff_density_max 0.171
_refine_diff_density_min -0.188
_refine_diff_density_rms 0.031
_refine_ls_abs_structure_details 'Flack H D (1983), Acta Cryst. A39, 876-881'
_refine_ls_abs_structure_Flack 0(10)
_refine_ls_extinction_coef 0.020(3)
_refine_ls_extinction_expression Fc^*^=kFc[1+0.001xFc^2^\l^3^/sin(2\q)]^-1/4^
_refine_ls_extinction_method SHELXL
_refine_ls_goodness_of_fit_ref 1.156
_refine_ls_hydrogen_treatment constr
_refine_ls_matrix_type full
_refine_ls_number_parameters 128
_refine_ls_number_reflns 1104
_refine_ls_number_restraints 18
_refine_ls_restrained_S_all 1.193
_refine_ls_R_factor_all 0.0726
_refine_ls_R_factor_gt 0.0452
_refine_ls_shift/su_max 0.073
_refine_ls_shift/su_mean 0.009
_refine_ls_structure_factor_coef Fsqd
_refine_ls_weighting_details 'calc w=1/[\s^2^(Fo^2^)+(0.0389P)^2^+0.2997P] where P=(Fo^2^+2Fc^2^)/3'
_refine_ls_weighting_scheme calc
_refine_ls_wR_factor_gt 0.1058
_refine_ls_wR_factor_ref 0.1191
_reflns_number_gt 795
_reflns_number_total 1104
_reflns_threshold_expression >2sigma(I)
_cod_data_source_file jo061415rsi20060803_111450_6.cif
_cod_depositor_comments
;
The following automatic conversions were performed:
'_symmetry_cell_setting' value 'Tetragonal' changed to 'tetragonal'
according to '/home/saulius/struct/CIF-dictionaries/cif_core.dic'
dictionary named 'cif_core.dic' version 2.4.1 from
2010-06-29.

'_exptl_absorpt_correction_type' value 'MULTI-SCAN' changed
to 'multi-scan' according to
'/home/saulius/struct/CIF-dictionaries/cif_core.dic' dictionary named
'cif_core.dic' version 2.4.1 from
2010-06-29.

'_refine_ls_hydrogen_treatment' value 'CONSTR' changed to
'constr' according to '/home/saulius/struct/CIF-dictionaries/cif_core.dic'
dictionary named 'cif_core.dic' version 2.4.1 from 2010-06-29.

Automatic conversion script
Id: cif_fix_enum 1527 2010-12-29 10:47:43Z saulius 

The following automatic conversions were performed:

'_exptl_crystal_density_meas' value 'NONE' was changed to '?' - the
value is perceived as not measured.

Automatic conversion script
Id: cif_fix_values 3008 2015-01-20 13:52:24Z robertas 
;
_cod_database_code 4022020

loop_
_symmetry_equiv_pos_as_xyz
'x, y, z'
'-x, -y, z+1/2'
'-y+1/2, x+1/2, z+1/4'
'y+1/2, -x+1/2, z+3/4'
'-x+1/2, y+1/2, -z+1/4'
'x+1/2, -y+1/2, -z+3/4'
'y, x, -z'
'-y, -x, -z+1/2'

loop_
_atom_site_label
_atom_site_type_symbol
_atom_site_fract_x
_atom_site_fract_y
_atom_site_fract_z
_atom_site_U_iso_or_equiv
_atom_site_adp_type
_atom_site_occupancy
_atom_site_symmetry_multiplicity
_atom_site_calc_flag
_atom_site_refinement_flags
O1 O 0.7594(4) 0.8411(4) -0.00713(16) 0.0472(10) Uani 0.50 1 d PD
C1 C 0.9588(3) 0.9709(3) 0.05458(10) 0.0448(6) Uani 1 1 d D
C2 C 1.1048(3) 0.9494(4) 0.07705(11) 0.0540(8) Uani 1 1 d .
H2A H 1.1734 0.8819 0.0591 0.065 Uiso 1 1 calc R
C3 C 1.1487(4) 1.0294(4) 0.12665(13) 0.0708(10) Uani 1 1 d .
H3A H 1.2470 1.0152 0.1421 0.085 Uiso 1 1 calc R
C4 C 1.0481(5) 1.1289(5) 0.15302(13) 0.0824(12) Uani 1 1 d .
H4A H 1.0782 1.1816 0.1864 0.099 Uiso 1 1 calc R
C5 C 0.9024(5) 1.1517(4) 0.13041(15) 0.0774(11) Uani 1 1 d .
H5A H 0.8346 1.2194 0.1487 0.093 Uiso 1 1 calc R
C6 C 0.8564(3) 1.0744(4) 0.08070(12) 0.0574(8) Uani 1 1 d D
C7 C 0.7010(6) 1.0693(6) 0.0476(3) 0.0443(9) Uani 0.50 1 d PGD
C8 C 0.5978(8) 1.1859(7) 0.0625(3) 0.0622(11) Uani 0.50 1 d PG
H8A H 0.6260 1.2616 0.0911 0.075 Uiso 0.50 1 d PR
C9 C 0.4538(7) 1.1929(7) 0.0358(4) 0.0616(11) Uani 0.50 1 d PG
H9A H 0.3826 1.2734 0.0460 0.074 Uiso 0.50 1 d PR
C10 C 0.4130(4) 1.0832(7) -0.0057(3) 0.0531(14) Uani 0.50 1 d PGU
H10A H 0.3135 1.0881 -0.0241 0.064 Uiso 0.50 1 d PR
C11 C 0.5161(5) 0.9666(6) -0.0205(2) 0.0565(12) Uani 0.50 1 d PGU
H11A H 0.4879 0.8909 -0.0491 0.068 Uiso 0.50 1 d PR
C12 C 0.6601(5) 0.9597(5) 0.0062(3) 0.0398(17) Uani 0.50 1 d PGD
C13 C 0.9225(5) 0.8728(6) -0.0001(4) 0.044(2) Uani 0.50 1 d PD
C14 C 0.9991(6) 0.7164(4) -0.0090(3) 0.0396(18) Uani 0.50 1 d PGD
C15 C 0.9736(7) 0.5851(5) 0.0245(2) 0.0565(12) Uani 0.50 1 d PG
H15A H 0.9009 0.5881 0.0561 0.068 Uiso 0.50 1 d PR
C16 C 1.0532(7) 0.4495(5) 0.0122(3) 0.0531(14) Uani 0.50 1 d PG
H16A H 1.0355 0.3588 0.0354 0.064 Uiso 0.50 1 d PR
C17 C 1.1583(7) 0.4452(6) -0.0335(3) 0.0616(11) Uani 0.50 1 d PG
H17A H 1.2133 0.3515 -0.0419 0.074 Uiso 0.50 1 d PR
C18 C 1.1839(8) 0.5765(8) -0.0669(3) 0.0622(11) Uani 0.50 1 d PG
H18A H 1.2566 0.5735 -0.0985 0.075 Uiso 0.50 1 d PR
C19 C 1.1043(7) 0.7121(7) -0.0547(3) 0.0443(9) Uani 0.50 1 d PG

loop_
_atom_site_aniso_label
_atom_site_aniso_U_11
_atom_site_aniso_U_22
_atom_site_aniso_U_33
_atom_site_aniso_U_23
_atom_site_aniso_U_13
_atom_site_aniso_U_12
O1 0.041(2) 0.047(2) 0.054(2) -0.012(2) -0.0017(19) 0.0055(18)
C1 0.0416(15) 0.0593(17) 0.0336(11) 0.0053(12) 0.0014(11) -0.0067(13)
C2 0.0485(17) 0.0647(19) 0.0488(14) 0.0019(14) -0.0012(13) -0.0013(14)
C3 0.062(2) 0.099(3) 0.0519(16) 0.0075(18) -0.0141(16) -0.020(2)
C4 0.108(3) 0.095(3) 0.0450(17) -0.0184(18) 0.007(2) -0.032(3)
C5 0.088(3) 0.079(3) 0.065(2) -0.0088(19) 0.028(2) 0.001(2)
C6 0.0591(19) 0.065(2) 0.0477(15) 0.0127(15) 0.0147(14) 0.0053(16)
C7 0.048(3) 0.039(3) 0.0460(19) -0.003(2) 0.010(2) 0.0046(18)
C8 0.056(5) 0.058(5) 0.072(2) -0.007(5) 0.012(4) 0.0162(18)
C9 0.061(4) 0.050(4) 0.074(2) -0.013(3) 0.002(3) 0.013(2)
C10 0.052(3) 0.049(3) 0.059(2) -0.002(3) 0.005(3) 0.028(2)
C11 0.060(3) 0.061(3) 0.0485(18) 0.000(2) -0.001(2) 0.025(3)
C12 0.035(4) 0.044(4) 0.040(3) 0.001(3) 0.000(3) 0.001(3)
C13 0.042(4) 0.045(4) 0.046(2) 0.023(4) -0.016(4) -0.006(4)
C14 0.041(4) 0.038(4) 0.040(3) -0.001(3) -0.004(3) 0.000(3)
C15 0.060(3) 0.061(3) 0.0485(18) 0.000(2) -0.001(2) 0.025(3)
C16 0.052(3) 0.049(3) 0.059(2) -0.002(3) 0.005(3) 0.028(2)
C17 0.061(4) 0.050(4) 0.074(2) -0.013(3) 0.002(3) 0.013(2)
C18 0.056(5) 0.058(5) 0.072(2) -0.007(5) 0.012(4) 0.0162(18)
C19 0.048(3) 0.039(3) 0.0460(19) -0.003(2) 0.010(2) 0.0046(18)

loop_
_atom_type_symbol
_atom_type_description
_atom_type_scat_dispersion_real
_atom_type_scat_dispersion_imag
_atom_type_scat_source
C C 0.0033 0.0000 'International Tables Vol C Tables 4.2.6.8 and 6.1.1.4'
H H 0.0000 0.0000 'International Tables Vol C Tables 4.2.6.8 and 6.1.1.4'
O O 0.0106 0.0000 'International Tables Vol C Tables 4.2.6.8 and 6.1.1.4'

loop_
_geom_angle_atom_site_label_1
_geom_angle_atom_site_label_2
_geom_angle_atom_site_label_3
_geom_angle
_geom_angle_site_symmetry_1
_geom_angle_site_symmetry_3
O1 O1 C13 78.7(3) 7 7
O1 O1 C12 148.6(6) 7 .
C13 O1 C12 92.4(4) 7 .
O1 O1 C13 55.8(3) 7 .
C13 O1 C13 24.5(4) 7 .
C12 O1 C13 116.4(4) . .
O1 O1 C14 136.0(4) 7 7
C13 O1 C14 68.3(3) 7 7
C12 O1 C14 24.1(2) . 7
C13 O1 C14 92.4(3) . 7
C2 C1 C6 120.5(3) . .
C2 C1 C13 136.3(3) . 7
C6 C1 C13 102.7(3) . 7
C2 C1 C13 114.6(3) . .
C6 C1 C13 124.9(3) . .
C13 C1 C13 22.9(4) 7 .
C1 C2 C3 119.5(3) . .
C1 C2 H2A 120.3 . .
C3 C2 H2A 120.3 . .
C4 C3 C2 120.3(3) . .
C4 C3 H3A 119.8 . .
C2 C3 H3A 119.8 . .
C3 C4 C5 120.4(3) . .
C3 C4 H4A 119.8 . .
C5 C4 H4A 119.8 . .
C4 C5 C6 120.4(3) . .
C4 C5 H5A 119.8 . .
C6 C5 H5A 119.8 . .
C5 C6 C1 118.9(3) . .
C5 C6 C19 121.1(6) . 7
C1 C6 C19 120.0(6) . 7
C5 C6 C7 132.1(3) . .
C1 C6 C7 108.9(3) . .
C19 C6 C7 12.8(6) 7 .
C19 C7 C14 145(4) 7 7
C19 C7 C8 56.3(14) 7 .
C14 C7 C8 133.4(5) 7 .
C19 C7 C12 164(4) 7 .
C14 C7 C12 24.2(4) 7 .
C8 C7 C12 120.0 . .
C19 C7 C18 60.5(12) 7 7
C14 C7 C18 133.4(11) 7 7
C8 C7 C18 6.2(9) . 7
C12 C7 C18 117.5(7) . 7
C19 C7 C6 61(2) 7 .
C14 C7 C6 108.1(5) 7 .
C8 C7 C6 114.7(4) . .
C12 C7 C6 125.3(4) . .
C18 C7 C6 116.9(9) 7 .
C18 C8 C19 136(6) 7 7
C18 C8 C9 56(6) 7 .
C19 C8 C9 133.1(9) 7 .
C18 C8 C7 128(5) 7 .
C19 C8 C7 14.0(7) 7 .
C9 C8 C7 120.0 . .
C18 C8 C17 56(5) 7 7
C19 C8 C17 123.7(12) 7 7
C9 C8 C17 11.7(6) . 7
C7 C8 C17 110.0(4) . 7
C18 C8 H8A 86.7 7 .
C19 C8 H8A 106.7 7 .
C9 C8 H8A 120.0 . .
C7 C8 H8A 120.0 . .
C17 C8 H8A 129.6 7 .
C17 C9 C18 104(3) 7 7
C17 C9 C10 34(5) 7 .
C18 C9 C10 123.5(6) 7 .
C17 C9 C8 104(3) 7 .
C18 C9 C8 7.9(10) 7 .
C10 C9 C8 120.0 . .
C17 C9 C16 34(4) 7 7
C18 C9 C16 110.5(6) 7 7
C10 C9 C16 13.7(5) . 7
C8 C9 C16 106.6(5) . 7
C17 C9 H9A 125.6 7 .
C18 C9 H9A 116.1 7 .
C10 C9 H9A 120.0 . .
C8 C9 H9A 120.0 . .
C16 C9 H9A 133.4 7 .
C16 C10 C17 116(3) 7 7
C16 C10 C9 117(2) 7 .
C17 C10 C9 8.8(12) 7 .
C16 C10 C11 11(3) 7 .
C17 C10 C11 116.6(5) 7 .
C9 C10 C11 120.0 . .
C16 C10 C15 9(2) 7 7
C17 C10 C15 106.5(9) 7 7
C9 C10 C15 108.1(5) . 7
C11 C10 C15 15.5(5) . 7
C16 C10 H10A 121.5 7 .
C17 C10 H10A 122.7 7 .
C9 C10 H10A 120.0 . .
C11 C10 H10A 120.0 . .
C15 C10 H10A 130.7 7 .
C15 C11 C16 123(2) 7 7
C15 C11 C12 36(2) 7 .
C16 C11 C12 118.9(11) 7 .
C15 C11 C10 126.7(10) 7 .
C16 C11 C10 4.8(16) 7 .
C12 C11 C10 120.0 . .
C15 C11 C14 30(2) 7 7
C16 C11 C14 111.4(12) 7 7
C12 C11 C14 12.1(3) . 7
C10 C11 C14 113.3(3) . 7
C15 C11 H11A 102.4 7 .
C16 C11 H11A 120.8 7 .
C12 C11 H11A 120.0 . .
C10 C11 H11A 120.0 . .
C14 C11 H11A 125.6 7 .
C14 C12 C15 124(2) 7 7
C14 C12 O1 86.6(7) 7 .
C15 C12 O1 110.6(9) 7 .
C14 C12 C11 138.8(11) 7 .
C15 C12 C11 21.6(14) 7 .
O1 C12 C11 119.7(3) . .
C14 C12 C7 47.9(11) 7 .
C15 C12 C7 125.8(6) 7 .
O1 C12 C7 120.2(3) . .
C11 C12 C7 120.0 . .
C14 C12 C19 46.2(8) 7 7
C15 C12 C19 123.6(9) 7 7
O1 C12 C19 121.3(5) . 7
C11 C12 C19 118.9(3) . 7
C7 C12 C19 3.3(9) . 7
C14 C12 C13 46.1(6) 7 7
C15 C12 C13 128.9(15) 7 7
O1 C12 C13 40.6(2) . 7
C11 C12 C13 148.9(5) . 7
C7 C12 C13 85.3(4) . 7
C19 C12 C13 85.2(3) 7 7
C13 C13 O1 99.1(4) 7 7
C13 C13 O1 56.3(3) 7 .
O1 C13 O1 45.5(3) 7 .
C13 C13 C1 81.8(15) 7 7
O1 C13 C1 132.0(7) 7 7
O1 C13 C1 105.8(5) . 7
C13 C13 C14 159.9(8) 7 .
O1 C13 C14 63.5(3) 7 .
O1 C13 C14 104.0(4) . .
C1 C13 C14 101.9(6) 7 .
C13 C13 C1 75.4(15) 7 .
O1 C13 C1 116.6(7) 7 .
O1 C13 C1 113.1(5) . .
C1 C13 C1 110.1(3) 7 .
C14 C13 C1 120.5(5) . .
C13 C13 C12 144.8(5) 7 7
O1 C13 C12 47.1(4) 7 7
O1 C13 C12 88.5(5) . 7
C1 C13 C12 112.0(7) 7 7
C14 C13 C12 16.5(4) . 7
C1 C13 C12 124.3(8) . 7
C12 C14 C7 108(2) 7 7
C12 C14 C15 35(2) 7 .
C7 C14 C15 116.2(4) 7 .
C12 C14 C19 115.7(17) 7 .
C7 C14 C19 8.6(7) 7 .
C15 C14 C19 120.0 . .
C12 C14 O1 69.3(8) 7 7
C7 C14 O1 139.6(8) 7 7
C15 C14 O1 85.4(3) . 7
C19 C14 O1 144.0(4) . 7
C12 C14 C13 117.4(9) 7 .
C7 C14 C13 117.6(6) 7 .
C15 C14 C13 125.8(5) . .
C19 C14 C13 114.2(5) . .
O1 C14 C13 48.2(2) 7 .
C12 C14 C11 29.1(12) 7 7
C7 C14 C11 105.3(8) 7 7
C15 C14 C11 12.6(8) . 7
C19 C14 C11 110.2(5) . 7
O1 C14 C11 90.2(4) 7 7
C13 C14 C11 134.9(6) . 7
C11 C15 C12 123(3) 7 7
C11 C15 C16 35.7(10) 7 .
C12 C15 C16 118.9(9) 7 .
C11 C15 C14 137(2) 7 .
C12 C15 C14 21.0(12) 7 .
C16 C15 C14 120.0 . .
C11 C15 C10 37.8(6) 7 7
C12 C15 C10 116.3(15) 7 7
C16 C15 C10 2.9(6) . 7
C14 C15 C10 117.1(6) . 7
C11 C15 H15A 94.4 7 .
C12 C15 H15A 116.8 7 .
C16 C15 H15A 120.0 . .
C14 C15 H15A 120.0 . .
C10 C15 H15A 122.9 7 .
C10 C16 C11 165(5) 7 7
C10 C16 C17 48(2) 7 .
C11 C16 C17 132.3(12) 7 .
C10 C16 C15 168(2) 7 .
C11 C16 C15 21.5(11) 7 .
C17 C16 C15 120.0 . .
C10 C16 C9 49(2) 7 7
C11 C16 C9 133.8(14) 7 7
C17 C16 C9 7.3(10) . 7
C15 C16 C9 118.9(4) . 7
C10 C16 H16A 72.2 7 .
C11 C16 H16A 104.9 7 .
C17 C16 H16A 120.0 . .
C15 C16 H16A 120.0 . .
C9 C16 H16A 120.6 7 .
C9 C17 C10 137(6) 7 7
C9 C17 C16 139(5) 7 .
C10 C17 C16 16.4(6) 7 .
C9 C17 C18 64(3) 7 .
C10 C17 C18 136.4(6) 7 .
C16 C17 C18 120.0 . .
C9 C17 C8 64(2) 7 7
C10 C17 C8 130.9(10) 7 7
C16 C17 C8 114.6(6) . 7
C18 C17 C8 7.2(10) . 7
C9 C17 H17A 72.1 7 .
C10 C17 H17A 103.6 7 .
C16 C17 H17A 120.0 . .
C18 C17 H17A 120.0 . .
C8 C17 H17A 125.2 7 .
C8 C18 C9 116(8) 7 7
C8 C18 C19 37(6) 7 .
C9 C18 C19 128.1(7) 7 .
C8 C18 C17 117(6) 7 .
C9 C18 C17 12.6(8) 7 .
C19 C18 C17 120.0 . .
C8 C18 C7 45(5) 7 7
C9 C18 C7 117.4(8) 7 7
C19 C18 C7 12.9(3) . 7
C17 C18 C7 108.2(2) . 7
C8 C18 H18A 109.7 7 .
C9 C18 H18A 111.0 7 .
C19 C18 H18A 120.0 . .
C17 C18 H18A 120.0 . .
C7 C18 H18A 131.5 7 .
C7 C19 C8 109.7(14) 7 7
C7 C19 C18 106.5(16) 7 .
C8 C19 C18 6.0(13) 7 .
C7 C19 C14 27(2) 7 .
C8 C19 C14 120.5(9) 7 .
C18 C19 C14 120.0 . .
C7 C19 C6 106.0(15) 7 7
C8 C19 C6 139.4(12) 7 7
C18 C19 C6 139.0(4) . 7
C14 C19 C6 100.1(4) . 7
C7 C19 C12 13(2) 7 7
C8 C19 C12 107.4(9) 7 7
C18 C19 C12 105.6(3) . 7
C14 C19 C12 18.1(6) . 7
C6 C19 C12 111.7(4) 7 7

loop_
_geom_bond_atom_site_label_1
_geom_bond_atom_site_label_2
_geom_bond_distance
_geom_bond_site_symmetry_2
O1 O1 1.052(6) 7
O1 C13 1.220(5) 7
O1 C12 1.373(5) .
O1 C13 1.447(5) .
O1 C14 1.465(6) 7
C1 C2 1.377(4) .
C1 C6 1.396(4) .
C1 C13 1.514(9) 7
C1 C13 1.549(8) .
C2 C3 1.386(4) .
C2 H2A 0.9300 .
C3 C4 1.366(5) .
C3 H3A 0.9300 .
C4 C5 1.379(5) .
C4 H4A 0.9300 .
C5 C6 1.382(4) .
C5 H5A 0.9300 .
C6 C19 1.408(15) 7
C6 C7 1.545(5) .
C7 C19 0.357(16) 7
C7 C14 1.083(10) 7
C7 C8 1.3900 .
C7 C12 1.3900 .
C7 C18 1.531(9) 7
C8 C18 0.212(18) 7
C8 C19 1.229(9) 7
C8 C9 1.3900 .
C8 C17 1.499(18) 7
C8 H8A 0.9600 .
C9 C17 0.313(17) 7
C9 C18 1.283(18) 7
C9 C10 1.3900 .
C9 C16 1.637(17) 7
C9 H9A 0.9600 .
C10 C16 0.437(12) 7
C10 C17 1.14(2) 7
C10 C11 1.3900 .
C10 C15 1.819(10) 7
C10 H10A 0.9602 .
C11 C15 0.607(16) 7
C11 C16 0.964(8) 7
C11 C12 1.3900 .
C11 C14 1.883(6) 7
C11 H11A 0.9600 .
C12 C14 0.599(6) 7
C12 C15 0.965(18) 7
C12 C19 1.736(17) 7
C12 C13 1.874(7) 7
C13 C13 0.608(10) 7
C13 O1 1.219(5) 7
C13 C1 1.514(9) 7
C13 C14 1.521(6) .
C13 C12 1.874(11) 7
C14 C12 0.599(15) 7
C14 C7 1.083(10) 7
C14 C15 1.3900 .
C14 C19 1.3900 .
C14 O1 1.465(6) 7
C14 C11 1.882(14) 7
C15 C11 0.607(17) 7
C15 C12 0.965(17) 7
C15 C16 1.3900 .
C15 C10 1.819(11) 7
C15 H15A 0.9600 .
C16 C10 0.437(12) 7
C16 C11 0.964(9) 7
C16 C17 1.3900 .
C16 C9 1.637(17) 7
C16 H16A 0.9600 .
C17 C9 0.313(19) 7
C17 C10 1.144(19) 7
C17 C18 1.3900 .
C17 C8 1.499(15) 7
C17 H17A 0.9601 .
C18 C8 0.21(2) 7
C18 C9 1.283(16) 7
C18 C19 1.3900 .
C18 C7 1.531(10) 7
C18 H18A 0.9600 .
C19 C7 0.357(7) 7
C19 C8 1.228(8) 7
C19 C6 1.408(5) 7
C19 C12 1.736(14) 7
